data_2023306
loop_
_publ_author_name
'Jabborova, Xolida'
'Tursinboyeva, Xusnida'
'Ruzieva, Bakhtigul'
'Turgunov, Kambarali'
'Ashurov, Jamshid'
'Tojiboev, Akmaljon'
'Daminova, Shahlo'

_publ_section_title
;
 Crystal structure and Hirshfeld surface analysis of
 bis(benzoylacetonato)(ethanol)dioxidouranium(VI)
;
_journal_coeditor_code EJ2006
_journal_issue 12
_journal_name_full 'Acta Crystallographica Section E Crystallographic Communications'
_journal_paper_doi 10.1107/S2056989024010417
_journal_volume 80
_journal_year 2024
_chemical_formula_iupac '[U (C10 H9 O2)2 O2 (C2 H6 O)]'
_chemical_formula_moiety 'C22 H24 O7 U'
_chemical_formula_sum 'C22 H24 O7 U'
_chemical_formula_weight 638.44
_chemical_name_systematic
;
Bis(benzoylacetonato)(ethanol)dioxidouranium(VI)
;
_space_group_crystal_system monoclinic
_space_group_IT_number 14
_space_group_name_Hall '-P 2yn'
_space_group_name_H-M_alt 'P 1 21/n 1'
_atom_sites_solution_hydrogens mixed
_audit_creation_method
;
Olex2 1.5
(compiled 2024.02.16 svn.r378c4104 for OlexSys, GUI svn.r6928)
;
_cell_angle_alpha 90
_cell_angle_beta 102.8291(19)
_cell_angle_gamma 90
_cell_formula_units_Z 4
_cell_length_a 8.55214(16)
_cell_length_b 26.0026(4)
_cell_length_c 10.3057(2)
_cell_measurement_reflns_used 7001
_cell_measurement_temperature 293(2)
_cell_measurement_theta_max 70.9440
_cell_measurement_theta_min 3.3690
_cell_volume 2234.55(7)
_computing_cell_refinement
;
CrysAlisPro 1.171.40.84a (Rigaku OD, 2020)
;
_computing_data_collection
;
CrysAlisPro 1.171.40.84a (Rigaku OD, 2020)
;
_computing_data_reduction
;
CrysAlisPro 1.171.40.84a (Rigaku OD, 2020)
;
_computing_molecular_graphics
;
PLATON (Spek, 2020)
;
_computing_publication_material
;
publCIF (Westrip, 2010)
;
_computing_structure_refinement
;
<i>SHELXL2019/3</i> (Sheldrick, 2015b)
;
_computing_structure_solution
;
<i>SHELXT2018/2</i> (Sheldrick, 2015a)
;
_diffrn_ambient_temperature 293(2)
_diffrn_detector 'Hybrid Pixel Array Detector'
_diffrn_detector_area_resol_mean 10.0000
_diffrn_measured_fraction_theta_full 1.000
_diffrn_measured_fraction_theta_max 0.992
_diffrn_measurement_device 'four-circle diffractometer'
_diffrn_measurement_device_type 'XtaLAB Synergy, Single source at home/near, HyPix3000'
_diffrn_measurement_method '\w scans'
_diffrn_radiation_monochromator mirror
_diffrn_radiation_probe x-ray
_diffrn_radiation_type 'Cu K\a'
_diffrn_radiation_wavelength 1.54184
_diffrn_reflns_av_R_equivalents 0.0850
_diffrn_reflns_av_unetI/netI 0.0497
_diffrn_reflns_limit_h_max 10
_diffrn_reflns_limit_h_min -10
_diffrn_reflns_limit_k_max 31
_diffrn_reflns_limit_k_min -31
_diffrn_reflns_limit_l_max 12
_diffrn_reflns_limit_l_min -12
_diffrn_reflns_number 22840
_diffrn_reflns_theta_full 67.684
_diffrn_reflns_theta_max 71.557
_diffrn_reflns_theta_min 3.399
_diffrn_source 'micro-focus sealed X-ray tube'
_exptl_absorpt_coefficient_mu 20.787
_exptl_absorpt_correction_T_max 1.00000
_exptl_absorpt_correction_T_min 0.26546
_exptl_absorpt_correction_type multi-scan
_exptl_absorpt_process_details
;
(CrysAlisPro; Rigaku OD, 2020)
;
_exptl_crystal_colour orange
_exptl_crystal_density_diffrn 1.898
_exptl_crystal_description block
_exptl_crystal_F_000 1216
_exptl_crystal_size_max 0.28
_exptl_crystal_size_mid 0.26
_exptl_crystal_size_min 0.18
_refine_diff_density_max 1.487
_refine_diff_density_min -1.945
_refine_ls_extinction_method none
_refine_ls_goodness_of_fit_ref 1.052
_refine_ls_hydrogen_treatment mixed
_refine_ls_matrix_type full
_refine_ls_number_parameters 277
_refine_ls_number_reflns 4331
_refine_ls_number_restraints 4
_refine_ls_restrained_S_all 1.056
_refine_ls_R_factor_all 0.0542
_refine_ls_R_factor_gt 0.0409
_refine_ls_shift/su_max 0.001
_refine_ls_shift/su_mean 0.000
_refine_ls_structure_factor_coef Fsqd
_refine_ls_weighting_details 'w=1/[\s^2^(Fo^2^)+(0.0559P)^2^] where P=(Fo^2^+2Fc^2^)/3'
_refine_ls_weighting_scheme calc
_refine_ls_wR_factor_gt 0.1032
_refine_ls_wR_factor_ref 0.1146
_reflns_number_gt 3260
_reflns_number_total 4331
_reflns_threshold_expression 'I > 2\s(I)'
_cod_data_source_file ej2006.cif
_cod_data_source_block I
_cod_original_cell_volume 2234.56(7)
_cod_database_code 2023306
_shelx_space_group_comment
;
The symmetry employed for this shelxl refinement is uniquely defined
by the following loop, which should always be used as a source of
symmetry information in preference to the above space-group names.
They are only intended as comments.
;
_shelx_estimated_absorpt_t_min 0.068
_shelx_estimated_absorpt_t_max 0.118

loop_
_space_group_symop_operation_xyz
'x, y, z'
'-x+1/2, y+1/2, -z+1/2'
'-x, -y, -z'
'x-1/2, -y-1/2, z-1/2'

loop_
_atom_site_type_symbol
_atom_site_label
_atom_site_fract_x
_atom_site_fract_y
_atom_site_fract_z
_atom_site_U_iso_or_equiv
_atom_site_adp_type
_atom_site_calc_flag
_atom_site_occupancy
_atom_site_disorder_assembly
_atom_site_disorder_group
U U1 0.35139(3) 0.42260(2) 0.30596(3) 0.06079(13) Uani d 1 . .
O O6 0.4734(6) 0.3427(2) 0.3413(7) 0.0814(19) Uani d 1 . .
O O7 0.4126(8) 0.5149(2) 0.3315(7) 0.089(2) Uani d 1 . .
H H7 0.492(7) 0.5227(10) 0.395(6) 0.133 Uiso d 1 . .
O O4 0.1461(6) 0.3644(2) 0.2364(7) 0.0834(18) Uani d 1 . .
O O2 0.3043(11) 0.4237(2) 0.4656(7) 0.097(2) Uani d 1 . .
O O1 0.4002(10) 0.4245(2) 0.1490(7) 0.086(2) Uani d 1 . .
O O3 0.1132(8) 0.4682(3) 0.2177(7) 0.094(2) Uani d 1 . .
O O5 0.6224(8) 0.4331(2) 0.4195(8) 0.109(3) Uani d 1 . .
C C17 0.6112(8) 0.3228(3) 0.3875(7) 0.0546(17) Uani d 1 . .
C C16 0.6196(9) 0.2656(3) 0.3843(7) 0.0553(17) Uani d 1 . .
C C19 0.7469(10) 0.4058(3) 0.4512(8) 0.0612(19) Uani d 1 . .
C C18 0.7443(8) 0.3533(3) 0.4370(8) 0.065(2) Uani d 1 . .
H H18 0.842014 0.336419 0.463399 0.077 Uiso calc 1 . .
C C6 -0.0712(9) 0.3112(3) 0.1567(8) 0.065(2) Uani d 1 . .
C C7 0.0003(9) 0.3631(3) 0.1833(8) 0.063(2) Uani d 1 . .
C C11 0.4925(11) 0.2381(3) 0.3120(9) 0.073(2) Uani d 1 . .
H H11 0.402282 0.255445 0.265396 0.088 Uiso calc 1 . .
C C9 -0.0310(12) 0.4571(4) 0.1714(10) 0.083(3) Uani d 1 . .
C C20 0.8965(10) 0.4343(4) 0.5093(11) 0.088(3) Uani d 1 . .
H H20A 0.939075 0.449118 0.439123 0.132 Uiso calc 1 . .
H H20B 0.973720 0.411031 0.560045 0.132 Uiso calc 1 . .
H H20C 0.873495 0.461083 0.566368 0.132 Uiso calc 1 . .
C C15 0.7523(10) 0.2390(3) 0.4547(9) 0.074(2) Uani d 1 . .
H H15 0.840231 0.256908 0.503191 0.088 Uiso calc 1 . .
C C8 -0.0906(11) 0.4086(4) 0.1504(10) 0.084(3) Uani d 1 . .
H H8 -0.199147 0.405010 0.111488 0.101 Uiso calc 1 . .
C C5 -0.2247(11) 0.3018(5) 0.0822(10) 0.096(3) Uani d 1 . .
H H5 -0.290652 0.329367 0.048809 0.116 Uiso calc 1 . .
C C12 0.4969(13) 0.1855(3) 0.3079(12) 0.094(3) Uani d 1 . .
H H12 0.411937 0.167293 0.255928 0.113 Uiso calc 1 . .
C C1 0.0190(11) 0.2687(4) 0.2006(10) 0.080(2) Uani d 1 . .
H H1 0.123451 0.273124 0.249479 0.096 Uiso calc 1 . .
C C14 0.7535(13) 0.1862(4) 0.4526(11) 0.097(3) Uani d 1 . .
H H14 0.841828 0.168385 0.500949 0.117 Uiso calc 1 . .
C C13 0.6271(15) 0.1598(4) 0.3807(12) 0.096(3) Uani d 1 . .
H H13 0.628639 0.123990 0.380680 0.116 Uiso calc 1 . .
C C4 -0.2814(15) 0.2524(6) 0.0566(12) 0.110(4) Uani d 1 . .
H H4 -0.384491 0.247047 0.005943 0.132 Uiso calc 1 . .
C C2 -0.0393(14) 0.2198(4) 0.1749(12) 0.104(3) Uani d 1 . .
H H2 0.025503 0.191739 0.206548 0.125 Uiso calc 1 . .
C C3 -0.1889(15) 0.2122(5) 0.1044(12) 0.103(4) Uani d 1 . .
H H3 -0.228585 0.178916 0.088717 0.123 Uiso calc 1 . .
C C10 -0.1408(12) 0.5024(4) 0.1353(11) 0.115(4) Uani d 1 . .
H H10A -0.184658 0.511753 0.210066 0.172 Uiso calc 1 . .
H H10B -0.226310 0.493619 0.061287 0.172 Uiso calc 1 . .
H H10C -0.081541 0.530940 0.111446 0.172 Uiso calc 1 . .
C C21 0.369(2) 0.5632(6) 0.2438(15) 0.164(7) Uani d 1 . .
H H21A 0.264632 0.558775 0.184657 0.196 Uiso calc 1 . .
H H21B 0.364662 0.592990 0.299405 0.196 Uiso calc 1 . .
C C22 0.492(2) 0.5711(7) 0.165(2) 0.226(11) Uani d 1 . .
H H22A 0.454473 0.595840 0.095993 0.339 Uiso calc 1 . .
H H22B 0.513178 0.539042 0.125400 0.339 Uiso calc 1 . .
H H22C 0.589497 0.583392 0.221952 0.339 Uiso calc 1 . .

loop_
_atom_site_aniso_label
_atom_site_aniso_U_11
_atom_site_aniso_U_22
_atom_site_aniso_U_33
_atom_site_aniso_U_12
_atom_site_aniso_U_13
_atom_site_aniso_U_23
U1 0.0615(2) 0.04146(17) 0.0673(2) 0.00267(10) -0.01179(13) -0.00574(11)
O6 0.059(3) 0.045(3) 0.122(5) 0.009(2) -0.018(3) -0.019(3)
O7 0.111(5) 0.051(3) 0.085(4) 0.005(3) -0.023(3) -0.006(3)
O4 0.056(3) 0.055(3) 0.121(5) -0.006(2) -0.022(3) 0.006(3)
O2 0.143(7) 0.072(5) 0.064(4) 0.009(4) -0.002(4) -0.002(3)
O1 0.117(6) 0.073(4) 0.061(4) -0.010(3) 0.009(4) -0.015(3)
O3 0.075(4) 0.068(4) 0.122(6) 0.016(3) -0.013(4) 0.009(4)
O5 0.074(4) 0.056(4) 0.166(8) 0.002(3) -0.038(4) -0.030(4)
C17 0.058(4) 0.053(4) 0.048(4) 0.002(3) 0.002(3) -0.001(3)
C16 0.059(4) 0.048(4) 0.058(4) 0.009(3) 0.011(3) -0.001(3)
C19 0.056(5) 0.062(5) 0.063(5) 0.000(4) 0.007(4) -0.014(4)
C18 0.044(4) 0.058(5) 0.086(6) 0.000(3) 0.002(4) -0.007(4)
C6 0.056(5) 0.083(6) 0.053(4) -0.004(4) 0.009(3) -0.004(4)
C7 0.058(5) 0.061(5) 0.063(5) 0.001(4) -0.003(4) -0.002(4)
C11 0.073(5) 0.057(5) 0.085(6) -0.008(4) 0.007(4) -0.001(4)
C9 0.082(7) 0.080(7) 0.077(6) 0.017(5) -0.003(5) -0.003(5)
C20 0.054(5) 0.097(7) 0.109(8) -0.025(5) 0.013(5) -0.029(6)
C15 0.068(5) 0.066(5) 0.086(6) 0.017(4) 0.013(4) 0.005(5)
C8 0.059(5) 0.088(7) 0.088(7) 0.020(5) -0.019(5) -0.002(6)
C5 0.078(7) 0.114(9) 0.090(7) -0.029(6) 0.003(5) -0.003(6)
C12 0.098(7) 0.048(5) 0.134(9) -0.016(5) 0.022(6) -0.015(6)
C1 0.069(5) 0.074(6) 0.093(6) -0.011(5) 0.011(5) -0.010(5)
C14 0.106(8) 0.069(7) 0.118(9) 0.041(6) 0.027(7) 0.027(6)
C13 0.134(9) 0.047(5) 0.119(9) 0.012(6) 0.050(7) 0.012(6)
C4 0.088(8) 0.139(11) 0.098(8) -0.050(8) 0.009(6) -0.018(8)
C2 0.107(8) 0.078(7) 0.132(10) -0.023(6) 0.039(7) -0.011(7)
C3 0.116(9) 0.102(9) 0.101(9) -0.061(7) 0.049(7) -0.036(7)
C10 0.102(7) 0.086(7) 0.132(9) 0.051(6) -0.026(7) -0.011(7)
C21 0.24(2) 0.151(14) 0.102(11) -0.078(13) 0.038(12) -0.012(10)
C22 0.154(19) 0.30(3) 0.23(2) -0.022(15) 0.046(17) -0.070(19)

loop_
_atom_type_symbol
_atom_type_description
_atom_type_scat_dispersion_real
_atom_type_scat_dispersion_imag
_atom_type_scat_source
C C 0.0181 0.0091 'International Tables Vol C Tables 4.2.6.8 and 6.1.1.4'
H H 0.0000 0.0000 'International Tables Vol C Tables 4.2.6.8 and 6.1.1.4'
O O 0.0492 0.0322 'International Tables Vol C Tables 4.2.6.8 and 6.1.1.4'
U U -4.3638 13.4090 'International Tables Vol C Tables 4.2.6.8 and 6.1.1.4'

loop_
_geom_angle_atom_site_label_1
_geom_angle_atom_site_label_2
_geom_angle_atom_site_label_3
_geom_angle_site_symmetry_1
_geom_angle_site_symmetry_3
_geom_angle
_geom_angle_publ_flag
O6 U1 O7 . . 141.3(2) ?
O6 U1 O3 . . 146.3(2) ?
O6 U1 O5 . . 70.61(19) ?
O4 U1 O6 . . 75.28(18) ?
O4 U1 O7 . . 143.4(2) ?
O4 U1 O3 . . 71.2(2) ?
O4 U1 O5 . . 145.3(2) ?
O2 U1 O6 . . 93.2(3) ?
O2 U1 O7 . . 88.4(3) ?
O2 U1 O4 . . 89.1(3) ?
O2 U1 O3 . . 89.7(3) ?
O2 U1 O5 . . 86.5(4) ?
O1 U1 O6 . . 88.8(3) ?
O1 U1 O7 . . 89.0(2) ?
O1 U1 O4 . . 93.0(3) ?
O1 U1 O2 . . 177.4(3) ?
O1 U1 O3 . . 89.6(3) ?
O1 U1 O5 . . 92.6(3) ?
O3 U1 O7 . . 72.3(2) ?
O3 U1 O5 . . 143.1(2) ?
O5 U1 O7 . . 70.9(2) ?
C17 O6 U1 . . 140.2(5) ?
U1 O7 H7 . . 115.4(16) ?
C21 O7 U1 . . 135.6(7) ?
C21 O7 H7 . . 107.4(17) ?
C7 O4 U1 . . 140.5(6) ?
C9 O3 U1 . . 136.3(6) ?
C19 O5 U1 . . 137.9(5) ?
O6 C17 C16 . . 116.3(6) ?
O6 C17 C18 . . 121.1(7) ?
C18 C17 C16 . . 122.6(7) ?
C11 C16 C17 . . 119.6(7) ?
C11 C16 C15 . . 118.8(7) ?
C15 C16 C17 . . 121.6(7) ?
O5 C19 C18 . . 122.6(8) ?
O5 C19 C20 . . 115.3(8) ?
C18 C19 C20 . . 122.0(8) ?
C17 C18 H18 . . 116.5 ?
C19 C18 C17 . . 126.9(7) ?
C19 C18 H18 . . 116.5 ?
C5 C6 C7 . . 124.4(9) ?
C1 C6 C7 . . 119.7(7) ?
C1 C6 C5 . . 115.8(9) ?
O4 C7 C6 . . 116.0(7) ?
O4 C7 C8 . . 121.8(8) ?
C8 C7 C6 . . 122.3(7) ?
C16 C11 H11 . . 119.6 ?
C12 C11 C16 . . 120.8(9) ?
C12 C11 H11 . . 119.6 ?
O3 C9 C8 . . 125.3(9) ?
O3 C9 C10 . . 114.9(9) ?
C8 C9 C10 . . 119.8(9) ?
C19 C20 H20A . . 109.5 ?
C19 C20 H20B . . 109.5 ?
C19 C20 H20C . . 109.5 ?
H20A C20 H20B . . 109.5 ?
H20A C20 H20C . . 109.5 ?
H20B C20 H20C . . 109.5 ?
C16 C15 H15 . . 120.1 ?
C14 C15 C16 . . 119.8(9) ?
C14 C15 H15 . . 120.1 ?
C7 C8 H8 . . 117.6 ?
C9 C8 C7 . . 124.8(8) ?
C9 C8 H8 . . 117.6 ?
C6 C5 H5 . . 119.3 ?
C4 C5 C6 . . 121.4(11) ?
C4 C5 H5 . . 119.3 ?
C11 C12 H12 . . 120.2 ?
C11 C12 C13 . . 119.7(9) ?
C13 C12 H12 . . 120.2 ?
C6 C1 H1 . . 118.9 ?
C6 C1 C2 . . 122.2(9) ?
C2 C1 H1 . . 118.9 ?
C15 C14 H14 . . 119.7 ?
C13 C14 C15 . . 120.5(9) ?
C13 C14 H14 . . 119.7 ?
C12 C13 H13 . . 119.8 ?
C14 C13 C12 . . 120.3(9) ?
C14 C13 H13 . . 119.8 ?
C5 C4 H4 . . 119.9 ?
C3 C4 C5 . . 120.3(11) ?
C3 C4 H4 . . 119.9 ?
C1 C2 H2 . . 119.8 ?
C3 C2 C1 . . 120.3(12) ?
C3 C2 H2 . . 119.8 ?
C4 C3 H3 . . 120.0 ?
C2 C3 C4 . . 120.0(11) ?
C2 C3 H3 . . 120.0 ?
C9 C10 H10A . . 109.5 ?
C9 C10 H10B . . 109.5 ?
C9 C10 H10C . . 109.5 ?
H10A C10 H10B . . 109.5 ?
H10A C10 H10C . . 109.5 ?
H10B C10 H10C . . 109.5 ?
O7 C21 H21A . . 109.9 ?
O7 C21 H21B . . 109.9 ?
H21A C21 H21B . . 108.3 ?
C22 C21 O7 . . 109.0(17) ?
C22 C21 H21A . . 109.9 ?
C22 C21 H21B . . 109.9 ?
C21 C22 H22A . . 109.5 ?
C21 C22 H22B . . 109.5 ?
C21 C22 H22C . . 109.5 ?
H22A C22 H22B . . 109.5 ?
H22A C22 H22C . . 109.5 ?
H22B C22 H22C . . 109.5 ?

loop_
_geom_bond_atom_site_label_1
_geom_bond_atom_site_label_2
_geom_bond_site_symmetry_2
_geom_bond_distance
_geom_bond_publ_flag
U1 O6 . 2.317(5) yes
U1 O7 . 2.458(5) yes
U1 O4 . 2.308(5) yes
U1 O2 . 1.779(8) yes
U1 O1 . 1.759(7) yes
U1 O3 . 2.358(7) yes
U1 O5 . 2.369(7) yes
O6 C17 . 1.279(8) ?
O7 H7 . 0.854(10) ?
O7 C21 . 1.544(15) ?
O4 C7 . 1.246(8) ?
O3 C9 . 1.253(10) ?
O5 C19 . 1.260(10) ?
C17 C16 . 1.490(10) ?
C17 C18 . 1.389(10) ?
C16 C11 . 1.374(11) ?
C16 C15 . 1.388(10) ?
C19 C18 . 1.373(11) ?
C19 C20 . 1.484(11) ?
C18 H18 . 0.9300 ?
C6 C7 . 1.481(11) ?
C6 C5 . 1.388(11) ?
C6 C1 . 1.366(12) ?
C7 C8 . 1.414(12) ?
C11 H11 . 0.9300 ?
C11 C12 . 1.370(12) ?
C9 C8 . 1.360(14) ?
C9 C10 . 1.502(12) ?
C20 H20A . 0.9600 ?
C20 H20B . 0.9600 ?
C20 H20C . 0.9600 ?
C15 H15 . 0.9300 ?
C15 C14 . 1.374(12) ?
C8 H8 . 0.9300 ?
C5 H5 . 0.9300 ?
C5 C4 . 1.376(15) ?
C12 H12 . 0.9300 ?
C12 C13 . 1.371(14) ?
C1 H1 . 0.9300 ?
C1 C2 . 1.371(12) ?
C14 H14 . 0.9300 ?
C14 C13 . 1.354(14) ?
C13 H13 . 0.9300 ?
C4 H4 . 0.9300 ?
C4 C3 . 1.339(16) ?
C2 H2 . 0.9300 ?
C2 C3 . 1.338(15) ?
C3 H3 . 0.9300 ?
C10 H10A . 0.9600 ?
C10 H10B . 0.9600 ?
C10 H10C . 0.9600 ?
C21 H21A . 0.9700 ?
C21 H21B . 0.9700 ?
C21 C22 . 1.482(9) ?
C22 H22A . 0.9600 ?
C22 H22B . 0.9600 ?
C22 H22C . 0.9600 ?

loop_
_geom_hbond_atom_site_label_D
_geom_hbond_atom_site_label_H
_geom_hbond_atom_site_label_A
_geom_hbond_site_symmetry_A
_geom_hbond_distance_DH
_geom_hbond_distance_HA
_geom_hbond_distance_DA
_geom_hbond_angle_DHA
O7 H7 O2 3_666 0.86(6) 2.44(5) 3.246(10) 158(3)

loop_
_geom_torsion_atom_site_label_1
_geom_torsion_atom_site_label_2
_geom_torsion_atom_site_label_3
_geom_torsion_atom_site_label_4
_geom_torsion_site_symmetry_1
_geom_torsion_site_symmetry_2
_geom_torsion_site_symmetry_3
_geom_torsion_site_symmetry_4
_geom_torsion
_geom_torsion_publ_flag
U1 O6 C17 C16 . . . . -179.6(6) ?
U1 O6 C17 C18 . . . . 0.3(13) ?
U1 O7 C21 C22 . . . . -90.4(15) ?
U1 O4 C7 C6 . . . . 177.7(6) ?
U1 O4 C7 C8 . . . . -2.2(16) ?
U1 O3 C9 C8 . . . . -5.2(17) ?
U1 O3 C9 C10 . . . . 176.2(7) ?
U1 O5 C19 C18 . . . . -9.9(17) ?
U1 O5 C19 C20 . . . . 172.1(8) ?
O6 C17 C16 C11 . . . . 12.1(11) ?
O6 C17 C16 C15 . . . . -166.8(7) ?
O6 C17 C18 C19 . . . . 4.2(14) ?
O4 C7 C8 C9 . . . . 0.5(17) ?
O3 C9 C8 C7 . . . . 3.0(19) ?
O5 C19 C18 C17 . . . . 0.3(15) ?
C17 C16 C11 C12 . . . . -179.7(9) ?
C17 C16 C15 C14 . . . . 178.0(8) ?
C16 C17 C18 C19 . . . . -176.0(8) ?
C16 C11 C12 C13 . . . . 2.5(15) ?
C16 C15 C14 C13 . . . . 1.0(15) ?
C18 C17 C16 C11 . . . . -167.8(8) ?
C18 C17 C16 C15 . . . . 13.4(12) ?
C6 C7 C8 C9 . . . . -179.4(9) ?
C6 C5 C4 C3 . . . . 0.4(18) ?
C6 C1 C2 C3 . . . . 0.2(16) ?
C7 C6 C5 C4 . . . . 177.2(9) ?
C7 C6 C1 C2 . . . . -177.7(9) ?
C11 C16 C15 C14 . . . . -0.9(13) ?
C11 C12 C13 C14 . . . . -2.4(17) ?
C20 C19 C18 C17 . . . . 178.2(8) ?
C15 C16 C11 C12 . . . . -0.8(13) ?
C15 C14 C13 C12 . . . . 0.7(17) ?
C5 C6 C7 O4 . . . . -170.7(8) ?
C5 C6 C7 C8 . . . . 9.2(14) ?
C5 C6 C1 C2 . . . . -1.2(14) ?
C5 C4 C3 C2 . . . . -1.5(19) ?
C1 C6 C7 O4 . . . . 5.5(12) ?
C1 C6 C7 C8 . . . . -174.5(9) ?
C1 C6 C5 C4 . . . . 0.9(14) ?
C1 C2 C3 C4 . . . . 1.2(18) ?
C10 C9 C8 C7 . . . . -178.4(10) ?
